data_4127256
loop_
_publ_author_name
'Baek, Yunjung'
'Betley, Theodore A.'

_publ_section_title
;
 Catalytic C-H Amination Mediated by Dipyrrin Cobalt Imidos.
;
_journal_issue 19
_journal_name_full 'Journal of the American Chemical Society'
_journal_page_first 7797
_journal_page_last 7806
_journal_paper_doi 10.1021/jacs.9b01262
_journal_volume 141
_journal_year 2019
_chemical_formula_sum 'C74 H68 Co N3'
_chemical_formula_weight 1058.24
_space_group_crystal_system triclinic
_space_group_IT_number 2
_space_group_name_Hall '-P 1'
_space_group_name_H-M_alt 'P -1'
_symmetry_space_group_name_Hall '-P 1'
_symmetry_space_group_name_H-M 'P -1'
_atom_sites_solution_hydrogens geom
_audit_creation_method SHELXL-2014/7
_cell_angle_alpha 87.612(3)
_cell_angle_beta 72.643(3)
_cell_angle_gamma 88.139(3)
_cell_formula_units_Z 2
_cell_length_a 12.0205(16)
_cell_length_b 16.024(2)
_cell_length_c 16.411(2)
_cell_measurement_reflns_used 6778
_cell_measurement_temperature 100(2)
_cell_measurement_theta_max 22.2235
_cell_measurement_theta_min 2.4955
_cell_volume 3013.8(7)
_computing_cell_refinement 'SAINT 8.35A (Bruker-AXS,2015)'
_computing_data_collection 'APEX3 v2016.1.0 (Bruker-AXS,2016)'
_computing_data_reduction 'SAINT 8.35A (Bruker-AXS,2015)'
_computing_molecular_graphics 'Bruker SHELXTL (Sheldrick,2015)'
_computing_publication_material 'Bruker SHELXTL (Sheldrick,2015)'
_computing_structure_refinement 'SHELXL-2014/7 (Sheldrick, 2014)'
_computing_structure_solution 'SHELXT-2014 (Sheldrick,2015)'
_diffrn_ambient_temperature 100(2)
_diffrn_measured_fraction_theta_full 0.996
_diffrn_measured_fraction_theta_max 0.996
_diffrn_measurement_device_type
;
Bruker D8 goniometer with CCD area detector
;
_diffrn_measurement_method 'omega and phi scans'
_diffrn_radiation_type MoK\a
_diffrn_radiation_wavelength 0.71073
_diffrn_reflns_av_R_equivalents 0.2186
_diffrn_reflns_av_unetI/netI 0.3174
_diffrn_reflns_Laue_measured_fraction_full 0.996
_diffrn_reflns_Laue_measured_fraction_max 0.996
_diffrn_reflns_limit_h_max 14
_diffrn_reflns_limit_h_min -14
_diffrn_reflns_limit_k_max 19
_diffrn_reflns_limit_k_min -19
_diffrn_reflns_limit_l_max 19
_diffrn_reflns_limit_l_min -19
_diffrn_reflns_number 38004
_diffrn_reflns_point_group_measured_fraction_full 0.996
_diffrn_reflns_point_group_measured_fraction_max 0.996
_diffrn_reflns_theta_full 25.089
_diffrn_reflns_theta_max 25.089
_diffrn_reflns_theta_min 2.206
_diffrn_source 'fine-focus sealed tube'
_exptl_absorpt_coefficient_mu 0.329
_exptl_absorpt_correction_T_max 0.7452
_exptl_absorpt_correction_T_min 0.6953
_exptl_absorpt_correction_type multi-scan
_exptl_absorpt_process_details SADABS
_exptl_crystal_colour purple
_exptl_crystal_density_diffrn 1.166
_exptl_crystal_description plate
_exptl_crystal_F_000 1120
_exptl_crystal_size_max 0.250
_exptl_crystal_size_mid 0.120
_exptl_crystal_size_min 0.070
_refine_diff_density_max 0.398
_refine_diff_density_min -0.493
_refine_diff_density_rms 0.076
_refine_ls_extinction_method none
_refine_ls_goodness_of_fit_ref 0.956
_refine_ls_hydrogen_treatment constr
_refine_ls_matrix_type full
_refine_ls_number_parameters 704
_refine_ls_number_reflns 10696
_refine_ls_number_restraints 0
_refine_ls_restrained_S_all 0.956
_refine_ls_R_factor_all 0.2465
_refine_ls_R_factor_gt 0.0895
_refine_ls_shift/su_max 0.000
_refine_ls_shift/su_mean 0.000
_refine_ls_structure_factor_coef Fsqd
_refine_ls_weighting_details 'w=1/[\s^2^(Fo^2^)+(0.1052P)^2^] where P=(Fo^2^+2Fc^2^)/3'
_refine_ls_weighting_scheme calc
_refine_ls_wR_factor_gt 0.1843
_refine_ls_wR_factor_ref 0.2349
_reflns_Friedel_coverage 0.000
_reflns_number_gt 4208
_reflns_number_total 10696
_reflns_threshold_expression 'I > 2\s(I)'
_cod_data_source_file ja9b01262_si_002.cif
_cod_data_source_block LCoNR_2
_cod_depositor_comments 'Adding full bibliography for 4127253--4127260.cif.'
_cod_database_code 4127256
_shelx_shelxl_version_number 2014/7
_shelx_space_group_comment
;
The symmetry employed for this shelxl refinement is uniquely defined
by the following loop, which should always be used as a source of
symmetry information in preference to the above space-group names.
They are only intended as comments.
;
_shelx_estimated_absorpt_t_min 0.922
_shelx_estimated_absorpt_t_max 0.977

loop_
_space_group_symop_operation_xyz
'x, y, z'
'-x, -y, -z'

loop_
_atom_site_label
_atom_site_type_symbol
_atom_site_fract_x
_atom_site_fract_y
_atom_site_fract_z
_atom_site_U_iso_or_equiv
_atom_site_adp_type
_atom_site_occupancy
_atom_site_site_symmetry_order
_atom_site_calc_flag
_atom_site_refinement_flags_posn
_atom_site_refinement_flags_adp
Co01 Co 0.25620(8) 1.29711(6) 0.32183(6) 0.0314(3) Uani 1 1 d . .
N002 N 0.2840(4) 1.2025(3) 0.3909(3) 0.0252(13) Uani 1 1 d . .
N003 N 0.1470(4) 1.3634(3) 0.3320(3) 0.0301(14) Uani 1 1 d . .
N004 N 0.4087(4) 1.2836(3) 0.2398(3) 0.0275(13) Uani 1 1 d . .
C005 C 0.3542(5) 1.4369(4) 0.0894(4) 0.0236(16) Uani 1 1 d . .
C006 C 0.2118(6) 1.1743(4) 0.4658(4) 0.0264(16) Uani 1 1 d . .
C007 C 0.3885(5) 1.1544(4) 0.3769(4) 0.0281(17) Uani 1 1 d . .
C008 C 0.0934(6) 1.2846(4) 0.6153(4) 0.0275(16) Uani 1 1 d . .
C009 C 0.4067(5) 1.4757(4) 0.2140(4) 0.0258(16) Uani 1 1 d . .
C00A C 0.3154(5) 1.5785(4) 0.1396(4) 0.0266(16) Uani 1 1 d . .
C00B C 0.3146(5) 1.5183(4) 0.0814(4) 0.0239(16) Uani 1 1 d . .
H00B H 0.2861 1.5332 0.0346 0.029 Uiso 1 1 calc R U
C00C C 0.4518(6) 1.3314(4) 0.1671(4) 0.0265(16) Uani 1 1 d . .
C00D C 0.4006(5) 1.4154(4) 0.1554(4) 0.0244(16) Uani 1 1 d . .
C00E C 0.4814(5) 1.1597(4) 0.3018(4) 0.0245(16) Uani 1 1 d . .
C00F C 0.2670(6) 1.1125(4) 0.5045(4) 0.0323(17) Uani 1 1 d . .
H00A H 0.2732 1.1316 0.5596 0.039 Uiso 1 1 calc R U
H00C H 0.2223 1.0603 0.5153 0.039 Uiso 1 1 calc R U
C00G C 0.0296(5) 1.2405(4) 0.5667(4) 0.0232(16) Uani 1 1 d . .
C00H C 0.0584(6) 1.2791(4) 0.7048(4) 0.0312(17) Uani 1 1 d . .
H00H H -0.0039 1.2436 0.7337 0.037 Uiso 1 1 calc R U
C00I C -0.2906(6) 1.2200(4) 0.5788(4) 0.0299(17) Uani 1 1 d . .
C00J C 0.4868(5) 1.2164(4) 0.2356(4) 0.0253(16) Uani 1 1 d . .
C00K C 0.3766(6) 1.0993(4) 0.4479(4) 0.0305(17) Uani 1 1 d . .
H00D H 0.3856 1.0408 0.4296 0.037 Uiso 1 1 calc R U
H00E H 0.4372 1.1100 0.4757 0.037 Uiso 1 1 calc R U
C00L C 0.0838(5) 1.1947(4) 0.4949(4) 0.0241(16) Uani 1 1 d . .
C00M C 0.3640(5) 1.5574(4) 0.2064(4) 0.0295(17) Uani 1 1 d . .
H00M H 0.3677 1.5981 0.2459 0.035 Uiso 1 1 calc R U
C00N C -0.0927(6) 1.2469(4) 0.5932(4) 0.0281(17) Uani 1 1 d . .
H00N H -0.1296 1.2782 0.6423 0.034 Uiso 1 1 calc R U
C00O C 0.2723(6) 1.6650(4) 0.1298(4) 0.0281(17) Uani 1 1 d . .
C00P C -0.1626(5) 1.2099(4) 0.5513(4) 0.0254(16) Uani 1 1 d . .
C00Q C 0.5819(6) 1.0977(4) 0.2912(4) 0.0296(17) Uani 1 1 d . .
C00R C -0.1044(6) 1.1659(4) 0.4789(4) 0.0298(17) Uani 1 1 d . .
H00R H -0.1495 1.1406 0.4484 0.036 Uiso 1 1 calc R U
C00S C 0.5546(5) 1.2952(4) 0.1139(4) 0.0324(17) Uani 1 1 d . .
H00S H 0.5999 1.3160 0.0595 0.039 Uiso 1 1 calc R U
C00T C 0.5762(6) 1.2245(4) 0.1560(4) 0.0330(18) Uani 1 1 d . .
H00T H 0.6402 1.1867 0.1358 0.040 Uiso 1 1 calc R U
C00U C -0.3459(6) 1.2965(4) 0.6040(4) 0.0314(17) Uani 1 1 d . .
H00U H -0.3004 1.3434 0.6060 0.038 Uiso 1 1 calc R U
C00V C 0.0532(5) 1.4230(4) 0.3395(4) 0.0264(16) Uani 1 1 d . .
C00W C -0.4659(6) 1.3051(4) 0.6264(4) 0.0343(18) Uani 1 1 d . .
H00W H -0.5024 1.3577 0.6433 0.041 Uiso 1 1 calc R U
C00X C 0.3727(5) 1.3980(4) -0.0586(4) 0.0319(17) Uani 1 1 d . .
H00X H 0.3988 1.4529 -0.0767 0.038 Uiso 1 1 calc R U
C00Y C 0.4706(6) 1.4590(4) 0.2793(4) 0.0280(17) Uani 1 1 d . .
C00Z C 0.3456(5) 1.3751(4) 0.0256(4) 0.0283(16) Uani 1 1 d . .
C010 C 0.0690(5) 1.1102(4) 0.3706(4) 0.0287(17) Uani 1 1 d . .
C011 C -0.5324(6) 1.2378(5) 0.6242(4) 0.0390(19) Uani 1 1 d . .
H011 H -0.6148 1.2440 0.6391 0.047 Uiso 1 1 calc R U
C012 C 0.0151(6) 1.1574(4) 0.4492(4) 0.0286(17) Uani 1 1 d . .
C013 C 0.6817(6) 1.1219(4) 0.3105(4) 0.0342(18) Uani 1 1 d . .
C014 C -0.3604(6) 1.1531(4) 0.5780(4) 0.0363(18) Uani 1 1 d . .
H014 H -0.3250 1.1000 0.5615 0.044 Uiso 1 1 calc R U
C015 C 0.7743(6) 1.0647(5) 0.2979(4) 0.044(2) Uani 1 1 d . .
H015 H 0.8422 1.0804 0.3113 0.053 Uiso 1 1 calc R U
C016 C 0.5767(6) 1.0192(4) 0.2595(4) 0.0364(18) Uani 1 1 d . .
C017 C 0.1832(6) 1.3373(4) 0.5748(5) 0.0384(19) Uani 1 1 d . .
H017 H 0.2090 1.3423 0.5142 0.046 Uiso 1 1 calc R U
C018 C 0.0777(6) 1.1482(4) 0.2914(4) 0.0402(19) Uani 1 1 d . .
H018 H 0.0469 1.2032 0.2882 0.048 Uiso 1 1 calc R U
C019 C 0.7721(7) 0.9868(5) 0.2669(4) 0.0446(14) Uani 1 1 d . .
C01A C 0.3236(6) 1.7327(5) 0.1518(4) 0.0407(19) Uani 1 1 d . .
H01A H 0.3881 1.7239 0.1736 0.049 Uiso 1 1 calc R U
C01B C -0.4805(6) 1.1618(5) 0.6006(4) 0.0377(18) Uani 1 1 d . .
H01B H -0.5267 1.1151 0.5997 0.045 Uiso 1 1 calc R U
C01C C 0.1068(5) 1.0280(4) 0.3746(4) 0.0353(18) Uani 1 1 d . .
H01C H 0.0980 1.0009 0.4287 0.042 Uiso 1 1 calc R U
C01D C 0.6495(6) 1.4260(4) 0.3121(5) 0.0419(19) Uani 1 1 d . .
H01D H 0.7316 1.4175 0.2926 0.050 Uiso 1 1 calc R U
C01E C 0.1110(7) 1.3231(4) 0.7515(5) 0.0377(19) Uani 1 1 d . .
H01E H 0.0858 1.3177 0.8121 0.045 Uiso 1 1 calc R U
C01F C 0.5879(6) 1.4443(4) 0.2540(4) 0.0358(18) Uani 1 1 d . .
H01F H 0.6289 1.4466 0.1947 0.043 Uiso 1 1 calc R U
C01G C 0.1795(6) 1.6810(4) 0.0962(4) 0.0368(18) Uani 1 1 d . .
H01G H 0.1427 1.6355 0.0802 0.044 Uiso 1 1 calc R U
C01H C 0.6730(6) 0.9652(4) 0.2490(4) 0.0387(19) Uani 1 1 d . .
H01H H 0.6695 0.9111 0.2286 0.046 Uiso 1 1 calc R U
C01I C 0.2357(6) 1.3830(5) 0.6223(5) 0.048(2) Uani 1 1 d . .
H01I H 0.2966 1.4198 0.5938 0.057 Uiso 1 1 calc R U
C01J C -0.0585(5) 1.3869(4) 0.4000(4) 0.0392(19) Uani 1 1 d . .
H01J H -0.0775 1.3359 0.3764 0.059 Uiso 1 1 calc R U
H01K H -0.1225 1.4279 0.4065 0.059 Uiso 1 1 calc R U
H01L H -0.0471 1.3736 0.4558 0.059 Uiso 1 1 calc R U
C01K C 0.0405(6) 1.4462(4) 0.2522(4) 0.0368(18) Uani 1 1 d . .
H01M H -0.0223 1.4893 0.2594 0.044 Uiso 1 1 calc R U
H01N H 0.1138 1.4721 0.2172 0.044 Uiso 1 1 calc R U
C01L C 0.1307(7) 1.1066(5) 0.2174(5) 0.050(2) Uani 1 1 d . .
H01O H 0.1405 1.1339 0.1633 0.060 Uiso 1 1 calc R U
C01M C 0.1694(6) 1.0245(5) 0.2224(5) 0.049(2) Uani 1 1 d . .
H01P H 0.2046 0.9955 0.1715 0.059 Uiso 1 1 calc R U
C01N C 0.1572(6) 0.9846(5) 0.3009(5) 0.049(2) Uani 1 1 d . .
H01Q H 0.1831 0.9283 0.3042 0.059 Uiso 1 1 calc R U
C01O C 0.2016(7) 1.3761(5) 0.7105(6) 0.050(2) Uani 1 1 d . .
H01R H 0.2392 1.4069 0.7425 0.060 Uiso 1 1 calc R U
C01P C 0.0138(6) 1.3762(4) 0.2028(4) 0.0380(18) Uani 1 1 d . .
H01S H -0.0625 1.3528 0.2353 0.046 Uiso 1 1 calc R U
H01T H 0.0736 1.3312 0.1984 0.046 Uiso 1 1 calc R U
C01Q C 0.3625(6) 1.3414(5) -0.1198(5) 0.044(2) Uani 1 1 d . .
H01U H 0.3806 1.3587 -0.1782 0.053 Uiso 1 1 calc R U
C01R C 0.0833(6) 1.5005(4) 0.3797(4) 0.0382(19) Uani 1 1 d . .
H01V H 0.0960 1.4845 0.4346 0.057 Uiso 1 1 calc R U
H01W H 0.0188 1.5415 0.3889 0.057 Uiso 1 1 calc R U
H01X H 0.1543 1.5251 0.3413 0.057 Uiso 1 1 calc R U
C01S C 0.4694(6) 0.9937(4) 0.2358(5) 0.052(2) Uani 1 1 d . .
H01Y H 0.4001 0.9995 0.2853 0.077 Uiso 1 1 calc R U
H H 0.4789 0.9355 0.2186 0.077 Uiso 1 1 calc R U
HA H 0.4604 1.0298 0.1884 0.077 Uiso 1 1 calc R U
C01T C 0.2835(7) 1.8127(5) 0.1427(5) 0.055(2) Uani 1 1 d . .
H01Z H 0.3183 1.8583 0.1604 0.066 Uiso 1 1 calc R U
C01U C 0.3097(6) 1.2940(5) 0.0504(5) 0.047(2) Uani 1 1 d . .
H01 H 0.2908 1.2766 0.1089 0.057 Uiso 1 1 calc R U
C01V C 0.1944(7) 1.8272(5) 0.1085(5) 0.052(2) Uani 1 1 d . .
H0AA H 0.1689 1.8828 0.1003 0.063 Uiso 1 1 calc R U
C01W C 0.4135(7) 1.4556(4) 0.3653(4) 0.047(2) Uani 1 1 d . .
H1AA H 0.3321 1.4674 0.3854 0.056 Uiso 1 1 calc R U
C01X C -0.0848(6) 1.4671(5) 0.1109(4) 0.053(2) Uani 1 1 d . .
H2AA H -0.1601 1.4463 0.1466 0.080 Uiso 1 1 calc R U
HB H -0.0878 1.4774 0.0523 0.080 Uiso 1 1 calc R U
HC H -0.0681 1.5193 0.1336 0.080 Uiso 1 1 calc R U
C01Y C 0.0103(6) 1.4027(4) 0.1112(4) 0.045(2) Uani 1 1 d . .
H3AA H 0.0872 1.4270 0.0790 0.054 Uiso 1 1 calc R U
C01Z C 0.3270(7) 1.2625(5) -0.0952(5) 0.052(2) Uani 1 1 d . .
H4AA H 0.3201 1.2245 -0.1362 0.062 Uiso 1 1 calc R U
C020 C 0.5928(7) 1.4204(4) 0.3955(5) 0.046(2) Uani 1 1 d . .
H020 H 0.6340 1.4065 0.4356 0.055 Uiso 1 1 calc R U
C022 C 0.6895(6) 1.2064(4) 0.3423(4) 0.046(2) Uani 1 1 d . .
H02A H 0.6707 1.2489 0.3035 0.070 Uiso 1 1 calc R U
H02B H 0.7689 1.2146 0.3449 0.070 Uiso 1 1 calc R U
H02C H 0.6342 1.2115 0.3995 0.070 Uiso 1 1 calc R U
C023 C 0.1409(6) 1.7606(5) 0.0859(4) 0.047(2) Uani 1 1 d . .
H023 H 0.0774 1.7702 0.0631 0.056 Uiso 1 1 calc R U
C024 C 0.3010(7) 1.2377(5) -0.0105(5) 0.063(2) Uani 1 1 d . .
H024 H 0.2772 1.1821 0.0069 0.076 Uiso 1 1 calc R U
C025 C 0.4751(8) 1.4347(5) 0.4226(5) 0.065(3) Uani 1 1 d . .
H025 H 0.4347 1.4304 0.4819 0.078 Uiso 1 1 calc R U
C026 C -0.0074(8) 1.3273(5) 0.0666(5) 0.086(3) Uani 1 1 d . .
H02D H 0.0505 1.2839 0.0703 0.129 Uiso 1 1 calc R U
H02E H 0.0017 1.3421 0.0065 0.129 Uiso 1 1 calc R U
H02F H -0.0859 1.3062 0.0938 0.129 Uiso 1 1 calc R U
C1 C 0.8757(6) 0.9283(4) 0.2520(4) 0.0446(14) Uani 1 1 d . .
H1A H 0.9319 0.9421 0.1966 0.067 Uiso 1 1 calc R U
H1B H 0.8504 0.8707 0.2525 0.067 Uiso 1 1 calc R U
H1C H 0.9124 0.9338 0.2974 0.067 Uiso 1 1 calc R U

loop_
_atom_site_aniso_label
_atom_site_aniso_U_11
_atom_site_aniso_U_22
_atom_site_aniso_U_33
_atom_site_aniso_U_23
_atom_site_aniso_U_13
_atom_site_aniso_U_12
Co01 0.0302(6) 0.0357(6) 0.0252(6) 0.0008(4) -0.0048(4) 0.0109(5)
N002 0.029(3) 0.022(3) 0.022(3) -0.002(3) -0.004(3) 0.005(3)
N003 0.034(3) 0.028(3) 0.028(3) -0.004(3) -0.010(3) 0.008(3)
N004 0.024(3) 0.031(3) 0.027(3) -0.002(3) -0.007(3) 0.005(3)
C005 0.023(4) 0.029(4) 0.018(4) -0.001(3) -0.004(3) 0.003(3)
C006 0.031(4) 0.033(4) 0.016(4) 0.004(3) -0.010(3) 0.001(4)
C007 0.026(4) 0.027(4) 0.033(4) -0.005(4) -0.011(4) 0.018(3)
C008 0.023(4) 0.027(4) 0.032(5) -0.006(3) -0.007(3) 0.012(3)
C009 0.021(4) 0.032(4) 0.020(4) 0.003(3) -0.001(3) 0.007(3)
C00A 0.015(4) 0.032(4) 0.028(4) -0.002(4) 0.001(3) 0.005(3)
C00B 0.025(4) 0.028(4) 0.016(4) 0.002(3) -0.002(3) 0.001(3)
C00C 0.037(4) 0.025(4) 0.021(4) -0.005(3) -0.014(4) 0.013(3)
C00D 0.024(4) 0.024(4) 0.023(4) 0.000(3) -0.005(3) 0.009(3)
C00E 0.027(4) 0.024(4) 0.020(4) -0.007(3) -0.002(3) 0.008(3)
C00F 0.037(5) 0.034(4) 0.032(4) -0.007(4) -0.018(4) -0.005(4)
C00G 0.024(4) 0.020(4) 0.025(4) 0.003(3) -0.007(3) 0.003(3)
C00H 0.042(5) 0.019(4) 0.033(5) -0.002(3) -0.014(4) 0.009(3)
C00I 0.036(5) 0.033(5) 0.019(4) 0.000(3) -0.006(3) 0.002(4)
C00J 0.028(4) 0.025(4) 0.019(4) -0.005(3) -0.002(3) 0.012(3)
C00K 0.044(5) 0.022(4) 0.033(4) 0.002(3) -0.023(4) 0.003(4)
C00L 0.022(4) 0.022(4) 0.024(4) 0.005(3) -0.003(3) 0.008(3)
C00M 0.030(4) 0.038(5) 0.018(4) -0.007(3) -0.005(3) 0.007(4)
C00N 0.042(5) 0.025(4) 0.014(4) -0.005(3) -0.005(3) 0.013(4)
C00O 0.033(4) 0.025(4) 0.026(4) -0.008(3) -0.008(3) 0.005(4)
C00P 0.026(4) 0.028(4) 0.020(4) 0.003(3) -0.005(3) 0.006(3)
C00Q 0.034(4) 0.028(4) 0.020(4) 0.000(3) 0.000(3) 0.015(4)
C00R 0.032(4) 0.033(4) 0.025(4) -0.004(3) -0.009(4) -0.001(4)
C00S 0.033(4) 0.042(5) 0.018(4) 0.002(4) -0.002(3) 0.007(4)
C00T 0.035(4) 0.036(5) 0.028(4) -0.007(4) -0.009(4) 0.011(4)
C00U 0.032(5) 0.037(5) 0.027(4) -0.005(3) -0.010(3) -0.001(4)
C00V 0.027(4) 0.024(4) 0.029(4) -0.001(3) -0.010(3) 0.012(3)
C00W 0.035(5) 0.036(5) 0.032(4) 0.000(4) -0.012(4) 0.007(4)
C00X 0.037(4) 0.034(4) 0.026(4) -0.001(4) -0.011(4) 0.007(3)
C00Y 0.036(5) 0.032(4) 0.020(4) 0.000(3) -0.015(4) -0.001(4)
C00Z 0.025(4) 0.031(4) 0.027(4) 0.007(4) -0.007(3) 0.004(3)
C010 0.029(4) 0.032(5) 0.025(4) 0.001(4) -0.007(3) -0.004(3)
C011 0.024(4) 0.051(5) 0.040(5) -0.002(4) -0.008(4) 0.008(4)
C012 0.037(5) 0.031(4) 0.018(4) 0.003(3) -0.009(4) 0.006(4)
C013 0.042(5) 0.033(5) 0.030(4) -0.001(4) -0.015(4) 0.008(4)
C014 0.030(5) 0.037(5) 0.038(5) -0.012(4) -0.004(4) 0.008(4)
C015 0.042(5) 0.047(5) 0.044(5) 0.002(4) -0.019(4) 0.022(4)
C016 0.037(5) 0.035(5) 0.035(5) -0.003(4) -0.008(4) 0.010(4)
C017 0.025(4) 0.046(5) 0.043(5) -0.019(4) -0.008(4) 0.011(4)
C018 0.053(5) 0.041(5) 0.028(5) -0.011(4) -0.014(4) 0.012(4)
C019 0.053(4) 0.029(3) 0.050(4) -0.009(3) -0.016(3) 0.025(3)
C01A 0.037(5) 0.041(5) 0.047(5) -0.008(4) -0.019(4) 0.015(4)
C01B 0.026(5) 0.045(5) 0.039(5) -0.006(4) -0.004(4) -0.001(4)
C01C 0.035(4) 0.039(5) 0.028(4) 0.004(4) -0.003(4) -0.001(4)
C01D 0.043(5) 0.043(5) 0.048(5) -0.005(4) -0.027(4) 0.001(4)
C01E 0.047(5) 0.034(5) 0.032(5) -0.012(4) -0.014(4) 0.015(4)
C01F 0.045(5) 0.037(5) 0.028(4) 0.004(3) -0.017(4) 0.000(4)
C01G 0.047(5) 0.036(5) 0.031(4) -0.003(4) -0.020(4) 0.015(4)
C01H 0.043(5) 0.023(4) 0.044(5) -0.008(4) -0.003(4) 0.010(4)
C01I 0.025(4) 0.058(6) 0.054(6) -0.007(5) -0.003(4) 0.002(4)
C01J 0.033(4) 0.049(5) 0.031(4) -0.003(4) -0.003(4) 0.008(4)
C01K 0.031(4) 0.045(5) 0.030(4) 0.003(4) -0.005(3) 0.011(4)
C01L 0.083(6) 0.035(5) 0.029(5) -0.004(4) -0.012(4) -0.002(5)
C01M 0.053(5) 0.050(6) 0.038(5) -0.032(4) -0.002(4) 0.003(4)
C01N 0.061(6) 0.039(5) 0.044(5) -0.010(5) -0.010(4) 0.007(4)
C01O 0.035(5) 0.054(6) 0.064(6) -0.032(5) -0.019(5) 0.024(4)
C01P 0.048(5) 0.032(4) 0.043(5) -0.001(4) -0.028(4) 0.006(4)
C01Q 0.039(5) 0.064(6) 0.030(5) -0.007(5) -0.013(4) 0.017(4)
C01R 0.036(4) 0.041(5) 0.031(4) 0.001(4) -0.001(4) 0.009(4)
C01S 0.051(5) 0.046(5) 0.061(6) -0.015(4) -0.021(5) 0.001(4)
C01T 0.066(6) 0.042(5) 0.068(6) -0.010(4) -0.038(5) 0.015(5)
C01U 0.052(5) 0.054(6) 0.036(5) -0.005(4) -0.013(4) -0.002(4)
C01V 0.075(6) 0.024(5) 0.069(6) -0.012(4) -0.038(5) 0.015(4)
C01W 0.049(5) 0.066(6) 0.029(5) -0.006(4) -0.015(4) -0.015(4)
C01X 0.049(5) 0.078(6) 0.033(5) -0.011(4) -0.013(4) 0.009(5)
C01Y 0.045(5) 0.048(5) 0.049(5) -0.020(4) -0.024(4) 0.021(4)
C01Z 0.062(6) 0.058(6) 0.039(5) -0.018(5) -0.017(4) -0.013(5)
C020 0.052(6) 0.050(5) 0.039(5) 0.008(4) -0.020(5) -0.007(4)
C022 0.055(5) 0.036(5) 0.060(5) -0.011(4) -0.035(4) 0.015(4)
C023 0.046(5) 0.049(5) 0.050(5) -0.006(4) -0.024(4) 0.023(4)
C024 0.100(7) 0.047(5) 0.044(6) -0.009(5) -0.022(5) -0.013(5)
C025 0.070(7) 0.103(8) 0.024(5) 0.010(5) -0.016(5) -0.021(6)
C026 0.115(8) 0.087(7) 0.085(7) -0.032(6) -0.073(7) 0.028(6)
C1 0.053(4) 0.029(3) 0.050(4) -0.009(3) -0.016(3) 0.025(3)

loop_
_atom_type_symbol
_atom_type_description
_atom_type_scat_dispersion_real
_atom_type_scat_dispersion_imag
_atom_type_scat_source
C C 0.0033 0.0016 'International Tables Vol C Tables 4.2.6.8 and 6.1.1.4'
H H 0.0000 0.0000 'International Tables Vol C Tables 4.2.6.8 and 6.1.1.4'
Co Co 0.3494 0.9721 'International Tables Vol C Tables 4.2.6.8 and 6.1.1.4'
N N 0.0061 0.0033 'International Tables Vol C Tables 4.2.6.8 and 6.1.1.4'

loop_
_geom_angle_atom_site_label_1
_geom_angle_atom_site_label_2
_geom_angle_atom_site_label_3
_geom_angle
N003 Co01 N002 133.3(2)
N003 Co01 N004 134.8(2)
N002 Co01 N004 91.8(2)
C006 N002 C007 106.3(5)
C006 N002 Co01 126.7(4)
C007 N002 Co01 126.8(4)
C00V N003 Co01 178.5(5)
C00C N004 C00J 106.6(5)
C00C N004 Co01 125.7(4)
C00J N004 Co01 126.9(4)
C00D C005 C00B 119.3(6)
C00D C005 C00Z 122.1(6)
C00B C005 C00Z 118.6(5)
N002 C006 C00F 111.2(5)
N002 C006 C00L 123.3(5)
C00F C006 C00L 124.5(6)
C00E C007 C00K 128.2(6)
C00E C007 N002 123.6(6)
C00K C007 N002 108.1(6)
C017 C008 C00H 117.9(6)
C017 C008 C00G 121.3(6)
C00H C008 C00G 120.6(6)
C00D C009 C00M 120.0(5)
C00D C009 C00Y 122.2(6)
C00M C009 C00Y 117.5(6)
C00B C00A C00M 118.8(6)
C00B C00A C00O 121.2(6)
C00M C00A C00O 120.0(6)
C00A C00B C005 122.2(6)
C00A C00B H00B 118.9
C005 C00B H00B 118.9
N004 C00C C00S 111.0(5)
N004 C00C C00D 121.6(6)
C00S C00C C00D 127.0(6)
C005 C00D C009 120.1(6)
C005 C00D C00C 123.9(6)
C009 C00D C00C 115.9(5)
C00J C00E C007 124.5(6)
C00J C00E C00Q 117.4(6)
C007 C00E C00Q 118.1(5)
C00K C00F C006 106.3(6)
C00K C00F H00A 110.5
C006 C00F H00A 110.5
C00K C00F H00C 110.5
C006 C00F H00C 110.5
H00A C00F H00C 108.7
C00L C00G C00N 118.3(6)
C00L C00G C008 123.7(6)
C00N C00G C008 118.0(6)
C01E C00H C008 121.9(7)
C01E C00H H00H 119.0
C008 C00H H00H 119.0
C014 C00I C00U 117.6(6)
C014 C00I C00P 120.4(6)
C00U C00I C00P 122.1(6)
C00E C00J N004 124.1(6)
C00E C00J C00T 128.1(6)
N004 C00J C00T 107.4(5)
C00F C00K C007 108.0(6)
C00F C00K H00D 110.1
C007 C00K H00D 110.1
C00F C00K H00E 110.1
C007 C00K H00E 110.1
H00D C00K H00E 108.4
C00G C00L C012 119.8(6)
C00G C00L C006 123.7(6)
C012 C00L C006 116.2(5)
C009 C00M C00A 119.5(6)
C009 C00M H00M 120.2
C00A C00M H00M 120.2
C00P C00N C00G 123.4(6)
C00P C00N H00N 118.3
C00G C00N H00N 118.3
C01A C00O C01G 117.4(6)
C01A C00O C00A 121.4(6)
C01G C00O C00A 121.1(6)
C00N C00P C00R 116.2(6)
C00N C00P C00I 122.3(6)
C00R C00P C00I 121.4(6)
C016 C00Q C013 120.7(6)
C016 C00Q C00E 120.3(6)
C013 C00Q C00E 118.9(6)
C012 C00R C00P 123.4(6)
C012 C00R H00R 118.3
C00P C00R H00R 118.3
C00T C00S C00C 106.3(6)
C00T C00S H00S 126.9
C00C C00S H00S 126.9
C00S C00T C00J 108.7(6)
C00S C00T H00T 125.7
C00J C00T H00T 125.7
C00W C00U C00I 120.9(6)
C00W C00U H00U 119.5
C00I C00U H00U 119.5
N003 C00V C01K 110.3(5)
N003 C00V C01J 109.1(5)
C01K C00V C01J 112.0(5)
N003 C00V C01R 107.2(5)
C01K C00V C01R 109.9(5)
C01J C00V C01R 108.3(5)
C011 C00W C00U 120.1(6)
C011 C00W H00W 120.0
C00U C00W H00W 120.0
C00Z C00X C01Q 121.1(7)
C00Z C00X H00X 119.5
C01Q C00X H00X 119.5
C01F C00Y C01W 117.8(6)
C01F C00Y C009 120.3(6)
C01W C00Y C009 121.9(6)
C00X C00Z C01U 118.4(6)
C00X C00Z C005 120.0(6)
C01U C00Z C005 121.5(6)
C018 C010 C01C 119.2(6)
C018 C010 C012 119.3(6)
C01C C010 C012 121.5(6)
C01B C011 C00W 120.2(6)
C01B C011 H011 119.9
C00W C011 H011 119.9
C00R C012 C00L 118.8(6)
C00R C012 C010 119.3(6)
C00L C012 C010 121.9(6)
C015 C013 C00Q 117.9(6)
C015 C013 C022 120.9(7)
C00Q C013 C022 121.2(6)
C01B C014 C00I 121.4(6)
C01B C014 H014 119.3
C00I C014 H014 119.3
C019 C015 C013 123.0(7)
C019 C015 H015 118.5
C013 C015 H015 118.5
C00Q C016 C01H 118.0(6)
C00Q C016 C01S 120.8(6)
C01H C016 C01S 121.2(6)
C008 C017 C01I 120.2(7)
C008 C017 H017 119.9
C01I C017 H017 119.9
C010 C018 C01L 120.4(7)
C010 C018 H018 119.8
C01L C018 H018 119.8
C01H C019 C015 117.5(6)
C01H C019 C1 121.6(7)
C015 C019 C1 120.9(7)
C01T C01A C00O 121.3(6)
C01T C01A H01A 119.3
C00O C01A H01A 119.3
C011 C01B C014 119.8(7)
C011 C01B H01B 120.1
C014 C01B H01B 120.1
C01N C01C C010 121.0(7)
C01N C01C H01C 119.5
C010 C01C H01C 119.5
C020 C01D C01F 119.7(7)
C020 C01D H01D 120.1
C01F C01D H01D 120.1
C00H C01E C01O 120.0(7)
C00H C01E H01E 120.0
C01O C01E H01E 120.0
C00Y C01F C01D 122.1(6)
C00Y C01F H01F 119.0
C01D C01F H01F 119.0
C023 C01G C00O 121.3(7)
C023 C01G H01G 119.4
C00O C01G H01G 119.4
C019 C01H C016 122.9(7)
C019 C01H H01H 118.5
C016 C01H H01H 118.5
C01O C01I C017 121.3(7)
C01O C01I H01I 119.3
C017 C01I H01I 119.3
C00V C01J H01J 109.5
C00V C01J H01K 109.5
H01J C01J H01K 109.5
C00V C01J H01L 109.5
H01J C01J H01L 109.5
H01K C01J H01L 109.5
C01P C01K C00V 116.6(5)
C01P C01K H01M 108.2
C00V C01K H01M 108.2
C01P C01K H01N 108.2
C00V C01K H01N 108.2
H01M C01K H01N 107.3
C01M C01L C018 119.6(7)
C01M C01L H01O 120.2
C018 C01L H01O 120.2
C01N C01M C01L 120.6(7)
C01N C01M H01P 119.7
C01L C01M H01P 119.7
C01M C01N C01C 119.1(7)
C01M C01N H01Q 120.5
C01C C01N H01Q 120.5
C01I C01O C01E 118.7(7)
C01I C01O H01R 120.7
C01E C01O H01R 120.7
C01K C01P C01Y 114.1(5)
C01K C01P H01S 108.7
C01Y C01P H01S 108.7
C01K C01P H01T 108.7
C01Y C01P H01T 108.7
H01S C01P H01T 107.6
C01Z C01Q C00X 120.2(7)
C01Z C01Q H01U 119.9
C00X C01Q H01U 119.9
C00V C01R H01V 109.5
C00V C01R H01W 109.5
H01V C01R H01W 109.5
C00V C01R H01X 109.5
H01V C01R H01X 109.5
H01W C01R H01X 109.5
C016 C01S H01Y 109.5
C016 C01S H 109.5
H01Y C01S H 109.5
C016 C01S HA 109.5
H01Y C01S HA 109.5
H C01S HA 109.5
C01V C01T C01A 120.4(7)
C01V C01T H01Z 119.8
C01A C01T H01Z 119.8
C00Z C01U C024 120.4(7)
C00Z C01U H01 119.8
C024 C01U H01 119.8
C01T C01V C023 119.6(7)
C01T C01V H0AA 120.2
C023 C01V H0AA 120.2
C00Y C01W C025 119.6(7)
C00Y C01W H1AA 120.2
C025 C01W H1AA 120.2
C01Y C01X H2AA 109.5
C01Y C01X HB 109.5
H2AA C01X HB 109.5
C01Y C01X HC 109.5
H2AA C01X HC 109.5
HB C01X HC 109.5
C026 C01Y C01X 109.2(6)
C026 C01Y C01P 109.1(6)
C01X C01Y C01P 113.1(6)
C026 C01Y H3AA 108.4
C01X C01Y H3AA 108.4
C01P C01Y H3AA 108.4
C01Q C01Z C024 119.7(7)
C01Q C01Z H4AA 120.2
C024 C01Z H4AA 120.2
C01D C020 C025 119.4(7)
C01D C020 H020 120.3
C025 C020 H020 120.3
C013 C022 H02A 109.5
C013 C022 H02B 109.5
H02A C022 H02B 109.5
C013 C022 H02C 109.5
H02A C022 H02C 109.5
H02B C022 H02C 109.5
C01G C023 C01V 119.8(7)
C01G C023 H023 120.1
C01V C023 H023 120.1
C01Z C024 C01U 120.3(7)
C01Z C024 H024 119.9
C01U C024 H024 119.9
C020 C025 C01W 121.3(7)
C020 C025 H025 119.4
C01W C025 H025 119.4
C01Y C026 H02D 109.5
C01Y C026 H02E 109.5
H02D C026 H02E 109.5
C01Y C026 H02F 109.5
H02D C026 H02F 109.5
H02E C026 H02F 109.5
C019 C1 H1A 109.5
C019 C1 H1B 109.5
H1A C1 H1B 109.5
C019 C1 H1C 109.5
H1A C1 H1C 109.5
H1B C1 H1C 109.5

loop_
_geom_bond_atom_site_label_1
_geom_bond_atom_site_label_2
_geom_bond_distance
Co01 N003 1.634(5)
Co01 N002 1.935(5)
Co01 N004 1.936(5)
N002 C006 1.347(7)
N002 C007 1.417(7)
N003 C00V 1.435(7)
N004 C00C 1.362(7)
N004 C00J 1.396(7)
C005 C00D 1.385(8)
C005 C00B 1.388(8)
C005 C00Z 1.498(8)
C006 C00F 1.408(8)
C006 C00L 1.498(8)
C007 C00E 1.396(8)
C007 C00K 1.406(8)
C008 C017 1.381(9)
C008 C00H 1.403(8)
C008 C00G 1.473(8)
C009 C00D 1.411(8)
C009 C00M 1.405(8)
C009 C00Y 1.504(8)
C00A C00B 1.388(8)
C00A C00M 1.413(8)
C00A C00O 1.483(8)
C00B H00B 0.9500
C00C C00S 1.406(8)
C00C C00D 1.492(8)
C00E C00J 1.375(8)
C00E C00Q 1.512(8)
C00F C00K 1.382(8)
C00F H00A 0.9900
C00F H00C 0.9900
C00G C00L 1.391(8)
C00G C00N 1.405(8)
C00H C01E 1.359(8)
C00H H00H 0.9500
C00I C014 1.386(9)
C00I C00U 1.393(8)
C00I C00P 1.473(8)
C00J C00T 1.426(8)
C00K H00D 0.9900
C00K H00E 0.9900
C00L C012 1.428(8)
C00M H00M 0.9500
C00N C00P 1.395(8)
C00N H00N 0.9500
C00O C01A 1.377(8)
C00O C01G 1.397(8)
C00P C00R 1.392(8)
C00Q C016 1.392(9)
C00Q C013 1.399(8)
C00R C012 1.377(8)
C00R H00R 0.9500
C00S C00T 1.361(8)
C00S H00S 0.9500
C00T H00T 0.9500
C00U C00W 1.383(8)
C00U H00U 0.9500
C00V C01K 1.516(8)
C00V C01J 1.526(8)
C00V C01R 1.532(8)
C00W C011 1.371(9)
C00W H00W 0.9500
C00X C00Z 1.360(8)
C00X C01Q 1.415(9)
C00X H00X 0.9500
C00Y C01F 1.362(8)
C00Y C01W 1.372(8)
C00Z C01U 1.388(9)
C010 C018 1.389(8)
C010 C01C 1.385(8)
C010 C012 1.485(8)
C011 C01B 1.367(9)
C011 H011 0.9500
C013 C015 1.390(8)
C013 C022 1.488(9)
C014 C01B 1.383(8)
C014 H014 0.9500
C015 C019 1.372(9)
C015 H015 0.9500
C016 C01H 1.395(8)
C016 C01S 1.525(9)
C017 C01I 1.383(9)
C017 H017 0.9500
C018 C01L 1.380(9)
C018 H018 0.9500
C019 C01H 1.367(9)
C019 C1 1.500(9)
C01A C01T 1.374(9)
C01A H01A 0.9500
C01B H01B 0.9500
C01C C01N 1.385(9)
C01C H01C 0.9500
C01D C020 1.335(9)
C01D C01F 1.389(8)
C01D H01D 0.9500
C01E C01O 1.390(10)
C01E H01E 0.9500
C01F H01F 0.9500
C01G C023 1.365(8)
C01G H01G 0.9500
C01H H01H 0.9500
C01I C01O 1.383(9)
C01I H01I 0.9500
C01J H01J 0.9800
C01J H01K 0.9800
C01J H01L 0.9800
C01K C01P 1.508(8)
C01K H01M 0.9900
C01K H01N 0.9900
C01L C01M 1.388(9)
C01L H01O 0.9500
C01M C01N 1.384(9)
C01M H01P 0.9500
C01N H01Q 0.9500
C01O H01R 0.9500
C01P C01Y 1.558(8)
C01P H01S 0.9900
C01P H01T 0.9900
C01Q C01Z 1.353(9)
C01Q H01U 0.9500
C01R H01V 0.9800
C01R H01W 0.9800
C01R H01X 0.9800
C01S H01Y 0.9800
C01S H 0.9800
C01S HA 0.9800
C01T C01V 1.360(9)
C01T H01Z 0.9500
C01U C024 1.402(9)
C01U H01 0.9500
C01V C023 1.383(9)
C01V H0AA 0.9500
C01W C025 1.386(9)
C01W H1AA 0.9500
C01X C01Y 1.517(9)
C01X H2AA 0.9800
C01X HB 0.9800
C01X HC 0.9800
C01Y C026 1.491(10)
C01Y H3AA 1.0000
C01Z C024 1.375(9)
C01Z H4AA 0.9500
C020 C025 1.365(10)
C020 H020 0.9500
C022 H02A 0.9800
C022 H02B 0.9800
C022 H02C 0.9800
C023 H023 0.9500
C024 H024 0.9500
C025 H025 0.9500
C026 H02D 0.9800
C026 H02E 0.9800
C026 H02F 0.9800
C1 H1A 0.9800
C1 H1B 0.9800
C1 H1C 0.9800

loop_
_geom_torsion_atom_site_label_1
_geom_torsion_atom_site_label_2
_geom_torsion_atom_site_label_3
_geom_torsion_atom_site_label_4
_geom_torsion
C007 N002 C006 C00F 3.4(7)
Co01 N002 C006 C00F -171.0(4)
C007 N002 C006 C00L -165.8(6)
Co01 N002 C006 C00L 19.7(8)
C006 N002 C007 C00E 173.9(6)
Co01 N002 C007 C00E -11.6(9)
C006 N002 C007 C00K -2.3(7)
Co01 N002 C007 C00K 172.2(4)
C00M C00A C00B C005 3.5(9)
C00O C00A C00B C005 -179.8(5)
C00D C005 C00B C00A -2.7(9)
C00Z C005 C00B C00A 177.5(5)
C00J N004 C00C C00S 2.1(7)
Co01 N004 C00C C00S -168.4(4)
C00J N004 C00C C00D -170.8(5)
Co01 N004 C00C C00D 18.7(8)
C00B C005 C00D C009 0.4(9)
C00Z C005 C00D C009 -179.9(5)
C00B C005 C00D C00C -176.4(6)
C00Z C005 C00D C00C 3.4(9)
C00M C009 C00D C005 1.1(9)
C00Y C009 C00D C005 -171.6(6)
C00M C009 C00D C00C 178.1(6)
C00Y C009 C00D C00C 5.4(8)
N004 C00C C00D C005 -120.9(7)
C00S C00C C00D C005 67.4(9)
N004 C00C C00D C009 62.3(8)
C00S C00C C00D C009 -109.4(7)
C00K C007 C00E C00J -179.1(6)
N002 C007 C00E C00J 5.4(10)
C00K C007 C00E C00Q 2.5(10)
N002 C007 C00E C00Q -173.0(6)
N002 C006 C00F C00K -3.2(7)
C00L C006 C00F C00K 165.8(6)
C017 C008 C00G C00L 49.9(8)
C00H C008 C00G C00L -135.1(6)
C017 C008 C00G C00N -128.4(6)
C00H C008 C00G C00N 46.6(8)
C017 C008 C00H C01E -0.8(9)
C00G C008 C00H C01E -175.9(6)
C007 C00E C00J N004 9.8(10)
C00Q C00E C00J N004 -171.8(6)
C007 C00E C00J C00T -177.9(6)
C00Q C00E C00J C00T 0.5(10)
C00C N004 C00J C00E 171.6(6)
Co01 N004 C00J C00E -18.0(9)
C00C N004 C00J C00T -2.0(6)
Co01 N004 C00J C00T 168.3(4)
C006 C00F C00K C007 1.7(7)
C00E C007 C00K C00F -175.7(6)
N002 C007 C00K C00F 0.3(7)
C00N C00G C00L C012 1.4(8)
C008 C00G C00L C012 -176.9(5)
C00N C00G C00L C006 -172.5(5)
C008 C00G C00L C006 9.3(9)
N002 C006 C00L C00G -116.1(7)
C00F C006 C00L C00G 76.1(8)
N002 C006 C00L C012 69.8(8)
C00F C006 C00L C012 -97.9(7)
C00D C009 C00M C00A -0.3(9)
C00Y C009 C00M C00A 172.7(5)
C00B C00A C00M C009 -2.0(9)
C00O C00A C00M C009 -178.7(5)
C00L C00G C00N C00P 0.0(9)
C008 C00G C00N C00P 178.4(5)
C00B C00A C00O C01A -144.4(6)
C00M C00A C00O C01A 32.2(9)
C00B C00A C00O C01G 34.1(9)
C00M C00A C00O C01G -149.3(6)
C00G C00N C00P C00R -1.1(9)
C00G C00N C00P C00I -177.9(6)
C014 C00I C00P C00N -140.1(6)
C00U C00I C00P C00N 41.6(9)
C014 C00I C00P C00R 43.3(9)
C00U C00I C00P C00R -135.0(6)
C00J C00E C00Q C016 -93.6(7)
C007 C00E C00Q C016 84.9(7)
C00J C00E C00Q C013 83.8(7)
C007 C00E C00Q C013 -97.6(7)
C00N C00P C00R C012 0.8(9)
C00I C00P C00R C012 177.6(6)
N004 C00C C00S C00T -1.3(7)
C00D C00C C00S C00T 171.1(6)
C00C C00S C00T C00J 0.0(7)
C00E C00J C00T C00S -172.1(6)
N004 C00J C00T C00S 1.3(7)
C014 C00I C00U C00W -0.8(9)
C00P C00I C00U C00W 177.5(6)
C00I C00U C00W C011 0.3(9)
C00D C009 C00Y C01F 63.6(9)
C00M C009 C00Y C01F -109.3(7)
C00D C009 C00Y C01W -114.4(7)
C00M C009 C00Y C01W 72.7(8)
C01Q C00X C00Z C01U 1.2(9)
C01Q C00X C00Z C005 -178.4(5)
C00D C005 C00Z C00X -138.0(6)
C00B C005 C00Z C00X 41.7(8)
C00D C005 C00Z C01U 42.4(9)
C00B C005 C00Z C01U -137.9(6)
C00U C00W C011 C01B 0.5(10)
C00P C00R C012 C00L 0.5(9)
C00P C00R C012 C010 -179.2(6)
C00G C00L C012 C00R -1.6(9)
C006 C00L C012 C00R 172.7(5)
C00G C00L C012 C010 178.0(6)
C006 C00L C012 C010 -7.7(8)
C018 C010 C012 C00R 77.7(8)
C01C C010 C012 C00R -99.7(7)
C018 C010 C012 C00L -101.9(7)
C01C C010 C012 C00L 80.7(8)
C016 C00Q C013 C015 -0.7(9)
C00E C00Q C013 C015 -178.2(6)
C016 C00Q C013 C022 178.4(6)
C00E C00Q C013 C022 0.9(9)
C00U C00I C014 C01B 0.6(9)
C00P C00I C014 C01B -177.7(6)
C00Q C013 C015 C019 0.6(10)
C022 C013 C015 C019 -178.5(6)
C013 C00Q C016 C01H 1.1(9)
C00E C00Q C016 C01H 178.5(6)
C013 C00Q C016 C01S -178.1(6)
C00E C00Q C016 C01S -0.7(9)
C00H C008 C017 C01I -0.1(9)
C00G C008 C017 C01I 175.0(6)
C01C C010 C018 C01L -4.5(10)
C012 C010 C018 C01L 178.0(6)
C013 C015 C019 C01H -0.8(11)
C013 C015 C019 C1 178.2(6)
C01G C00O C01A C01T 1.4(10)
C00A C00O C01A C01T -180.0(6)
C00W C011 C01B C014 -0.7(10)
C00I C014 C01B C011 0.1(10)
C018 C010 C01C C01N 2.7(10)
C012 C010 C01C C01N -179.8(6)
C008 C00H C01E C01O 0.6(10)
C01W C00Y C01F C01D 0.2(10)
C009 C00Y C01F C01D -177.9(6)
C020 C01D C01F C00Y 1.7(11)
C01A C00O C01G C023 -0.4(10)
C00A C00O C01G C023 -178.9(6)
C015 C019 C01H C016 1.2(10)
C1 C019 C01H C016 -177.8(6)
C00Q C016 C01H C019 -1.4(10)
C01S C016 C01H C019 177.8(6)
C008 C017 C01I C01O 1.1(10)
N003 C00V C01K C01P 60.6(7)
C01J C00V C01K C01P -61.1(7)
C01R C00V C01K C01P 178.5(5)
C010 C018 C01L C01M 3.7(11)
C018 C01L C01M C01N -1.1(11)
C01L C01M C01N C01C -0.6(11)
C010 C01C C01N C01M -0.2(10)
C017 C01I C01O C01E -1.2(10)
C00H C01E C01O C01I 0.4(10)
C00V C01K C01P C01Y -176.0(5)
C00Z C00X C01Q C01Z -1.0(10)
C00O C01A C01T C01V -2.6(11)
C00X C00Z C01U C024 -0.3(10)
C005 C00Z C01U C024 179.2(6)
C01A C01T C01V C023 2.5(12)
C01F C00Y C01W C025 -2.1(10)
C009 C00Y C01W C025 175.9(7)
C01K C01P C01Y C026 175.6(6)
C01K C01P C01Y C01X -62.6(8)
C00X C01Q C01Z C024 -0.1(11)
C01F C01D C020 C025 -1.5(11)
C00O C01G C023 C01V 0.3(10)
C01T C01V C023 C01G -1.4(11)
C01Q C01Z C024 C01U 0.9(12)
C00Z C01U C024 C01Z -0.7(12)
C01D C020 C025 C01W -0.4(12)
C00Y C01W C025 C020 2.3(12)
